data_4120018
loop_
_publ_author_name
'Matthew R. MacDonald'
'Jefferson E. Bates'
'Joseph W. Ziller'
'Filipp Furche'
'William J. Evans'

_publ_contact_author
; 
Professor William J. Evans
Department of Chemistry
1102 Natural Sciences II
University of California, Irvine
Irvine, CA 92697-2025
;
_publ_contact_author_email wevans@uci.edu
_publ_contact_author_fax '1  949 824 2210'
_publ_contact_author_phone '1  949 824 5174'
_publ_section_title
;
 Completing the Series of +2 Ions for the Lanthanide Elements: Synthesis
 of Molecular Complexes of Pr2+, Gd2+, Tb2+, and Lu2+
;
_journal_name_full 'Journal of the American Chemical Society'
_journal_page_first 9857
_journal_page_last 9868
_journal_paper_doi 10.1021/ja403753j
_journal_volume 135
_journal_year 2013
_chemical_formula_sum 'C24 H39 Pr Si3'
_chemical_formula_weight 552.73
_chemical_name_systematic
; 
 ? 
;
_space_group_IT_number 61
_symmetry_cell_setting orthorhombic
_symmetry_space_group_name_Hall '-P 2ac 2ab'
_symmetry_space_group_name_H-M 'P b c a'
_atom_sites_solution_hydrogens difmap
_atom_sites_solution_primary direct
_atom_sites_solution_secondary difmap
_audit_creation_method SHELXTL
_cell_angle_alpha 90.00
_cell_angle_beta 90.00
_cell_angle_gamma 90.00
_cell_formula_units_Z 8
_cell_length_a 8.3212(3)
_cell_length_b 22.1167(8)
_cell_length_c 29.0200(11)
_cell_measurement_reflns_used 9762
_cell_measurement_temperature 88(2)
_cell_measurement_theta_max 28.87
_cell_measurement_theta_min 2.71
_cell_volume 5340.8(3)
_computing_cell_refinement 'Bruker SAINT'
_computing_data_collection 'Bruker APEX2'
_computing_data_reduction 'Bruker SAINT'
_computing_molecular_graphics 'Bruker SHELXTL'
_computing_publication_material 'Bruker SHELXTL'
_computing_structure_refinement 'SHELXL-97 (Sheldrick, 2008)'
_computing_structure_solution 'SHELXS-97 (Sheldrick, 2008)'
_diffrn_ambient_temperature 88(2)
_diffrn_measured_fraction_theta_full 1.000
_diffrn_measured_fraction_theta_max 0.993
_diffrn_measurement_device_type 'Bruker APEX-II CCD'
_diffrn_measurement_method '\f and \w scans'
_diffrn_radiation_monochromator graphite
_diffrn_radiation_source 'fine-focus sealed tube'
_diffrn_radiation_type MoK\a
_diffrn_radiation_wavelength 0.71073
_diffrn_reflns_av_R_equivalents 0.0255
_diffrn_reflns_av_sigmaI/netI 0.0135
_diffrn_reflns_limit_h_max 10
_diffrn_reflns_limit_h_min -11
_diffrn_reflns_limit_k_max 29
_diffrn_reflns_limit_k_min -29
_diffrn_reflns_limit_l_max 37
_diffrn_reflns_limit_l_min -37
_diffrn_reflns_number 60690
_diffrn_reflns_theta_full 25.50
_diffrn_reflns_theta_max 28.28
_diffrn_reflns_theta_min 1.84
_exptl_absorpt_coefficient_mu 1.967
_exptl_absorpt_correction_T_max 0.8040
_exptl_absorpt_correction_T_min 0.5527
_exptl_absorpt_correction_type numerical
_exptl_absorpt_process_details 'Bruker SADABS'
_exptl_crystal_colour green
_exptl_crystal_density_diffrn 1.375
_exptl_crystal_density_meas ?
_exptl_crystal_description irregular
_exptl_crystal_F_000 2272
_exptl_crystal_size_max 0.34
_exptl_crystal_size_mid 0.19
_exptl_crystal_size_min 0.12
_refine_diff_density_max 0.699
_refine_diff_density_min -0.418
_refine_diff_density_rms 0.058
_refine_ls_extinction_method none
_refine_ls_goodness_of_fit_ref 1.030
_refine_ls_hydrogen_treatment refall
_refine_ls_matrix_type full
_refine_ls_number_parameters 409
_refine_ls_number_reflns 6577
_refine_ls_number_restraints 0
_refine_ls_restrained_S_all 1.030
_refine_ls_R_factor_all 0.0213
_refine_ls_R_factor_gt 0.0161
_refine_ls_shift/su_max 0.004
_refine_ls_shift/su_mean 0.000
_refine_ls_structure_factor_coef Fsqd
_refine_ls_weighting_details 'calc w=1/[\s^2^(Fo^2^)+(0.0184P)^2^+2.6290P] where P=(Fo^2^+2Fc^2^)/3'
_refine_ls_weighting_scheme calc
_refine_ls_wR_factor_gt 0.0366
_refine_ls_wR_factor_ref 0.0387
_reflns_number_gt 5735
_reflns_number_total 6577
_reflns_threshold_expression >2sigma(I)
_cod_data_source_file ja403753j_si_002_01.cif
_cod_data_source_block mrm37
_cod_depositor_comments
;
The following automatic conversions were performed:

'_exptl_crystal_density_meas' value 'not_measured' was changed to '?'
- the value is perceived as not measured.

Automatic conversion script
Id: cif_fix_values 3008 2015-01-20 13:52:24Z robertas 
;
_cod_database_code 4120018

loop_
_symmetry_equiv_pos_as_xyz
'x, y, z'
'-x+1/2, -y, z+1/2'
'-x, y+1/2, -z+1/2'
'x+1/2, -y+1/2, -z'
'-x, -y, -z'
'x-1/2, y, -z-1/2'
'x, -y-1/2, z-1/2'
'-x-1/2, y-1/2, z'

loop_
_atom_site_label
_atom_site_type_symbol
_atom_site_fract_x
_atom_site_fract_y
_atom_site_fract_z
_atom_site_U_iso_or_equiv
_atom_site_adp_type
_atom_site_occupancy
_atom_site_symmetry_multiplicity
_atom_site_calc_flag
Pr1 Pr 0.073726(8) 0.269231(3) 0.124604(2) 0.01125(3) Uani 1 1 d
Si1 Si 0.21819(5) 0.398755(18) 0.025622(13) 0.01629(8) Uani 1 1 d
Si2 Si -0.23595(5) 0.410610(19) 0.149102(13) 0.01650(8) Uani 1 1 d
Si3 Si 0.23960(5) 0.113565(19) 0.179996(14) 0.01883(9) Uani 1 1 d
C1 C 0.13677(18) 0.26907(7) 0.02988(5) 0.0165(3) Uani 1 1 d
C2 C 0.20595(19) 0.21552(7) 0.04719(5) 0.0195(3) Uani 1 1 d
C3 C 0.33971(19) 0.23195(7) 0.07453(5) 0.0200(3) Uani 1 1 d
C4 C 0.35059(17) 0.29503(7) 0.07470(5) 0.0171(3) Uani 1 1 d
C5 C 0.22448(17) 0.31966(7) 0.04691(5) 0.0150(3) Uani 1 1 d
C6 C 0.4017(2) 0.41197(9) -0.01028(7) 0.0277(4) Uani 1 1 d
C7 C 0.0372(2) 0.41077(8) -0.01130(6) 0.0233(3) Uani 1 1 d
C8 C 0.2255(2) 0.45369(8) 0.07451(6) 0.0281(4) Uani 1 1 d
C9 C -0.24174(17) 0.27814(7) 0.15714(5) 0.0161(3) Uani 1 1 d
C10 C -0.23834(18) 0.22648(7) 0.12886(5) 0.0192(3) Uani 1 1 d
C11 C -0.21770(18) 0.24616(7) 0.08255(5) 0.0196(3) Uani 1 1 d
C12 C -0.20713(17) 0.30930(7) 0.08302(5) 0.0173(3) Uani 1 1 d
C13 C -0.22058(17) 0.33071(7) 0.12949(5) 0.0153(3) Uani 1 1 d
C14 C -0.4231(2) 0.41932(9) 0.18404(7) 0.0294(4) Uani 1 1 d
C15 C -0.0641(2) 0.43271(8) 0.18702(7) 0.0283(4) Uani 1 1 d
C16 C -0.2477(2) 0.46193(8) 0.09810(6) 0.0231(3) Uani 1 1 d
C17 C 0.32112(18) 0.24466(7) 0.18665(5) 0.0178(3) Uani 1 1 d
C18 C 0.24860(19) 0.29796(7) 0.20297(5) 0.0197(3) Uani 1 1 d
C19 C 0.09353(18) 0.28274(7) 0.21945(5) 0.0179(3) Uani 1 1 d
C20 C 0.07141(18) 0.22060(7) 0.21289(5) 0.0165(3) Uani 1 1 d
C21 C 0.21163(17) 0.19568(7) 0.19167(5) 0.0164(3) Uani 1 1 d
C22 C 0.4357(2) 0.09822(9) 0.15117(8) 0.0332(4) Uani 1 1 d
C23 C 0.2332(2) 0.07084(9) 0.23550(6) 0.0287(4) Uani 1 1 d
C24 C 0.0698(2) 0.08632(9) 0.14313(7) 0.0322(4) Uani 1 1 d
H1A H 0.047(2) 0.2716(7) 0.0094(6) 0.017(4) Uiso 1 1 d
H2A H 0.171(2) 0.1756(8) 0.0407(6) 0.021(4) Uiso 1 1 d
H3A H 0.406(2) 0.2064(9) 0.0896(6) 0.027(5) Uiso 1 1 d
H4A H 0.428(2) 0.3169(8) 0.0891(6) 0.020(5) Uiso 1 1 d
H6A H 0.398(3) 0.3860(11) -0.0388(8) 0.051(7) Uiso 1 1 d
H6B H 0.495(3) 0.4021(10) 0.0074(7) 0.039(6) Uiso 1 1 d
H6C H 0.411(2) 0.4524(10) -0.0204(7) 0.037(6) Uiso 1 1 d
H7A H 0.032(3) 0.3814(10) -0.0342(8) 0.045(6) Uiso 1 1 d
H7B H 0.038(2) 0.4500(10) -0.0253(7) 0.038(6) Uiso 1 1 d
H7C H -0.059(3) 0.4069(10) 0.0053(8) 0.041(6) Uiso 1 1 d
H8A H 0.135(3) 0.4510(10) 0.0933(7) 0.041(6) Uiso 1 1 d
H8B H 0.230(3) 0.4943(10) 0.0634(7) 0.042(6) Uiso 1 1 d
H8C H 0.320(3) 0.4463(9) 0.0938(7) 0.039(6) Uiso 1 1 d
H9A H -0.258(2) 0.2781(7) 0.1898(6) 0.016(4) Uiso 1 1 d
H10A H -0.252(2) 0.1860(8) 0.1383(6) 0.021(4) Uiso 1 1 d
H11A H -0.216(2) 0.2209(7) 0.0565(6) 0.019(4) Uiso 1 1 d
H12A H -0.1972(19) 0.3329(7) 0.0568(6) 0.015(4) Uiso 1 1 d
H14A H -0.437(3) 0.4594(12) 0.1955(8) 0.052(7) Uiso 1 1 d
H14B H -0.422(2) 0.3935(11) 0.2093(8) 0.045(6) Uiso 1 1 d
H14C H -0.525(3) 0.4113(12) 0.1642(9) 0.065(8) Uiso 1 1 d
H15A H -0.065(2) 0.4752(11) 0.1948(7) 0.040(6) Uiso 1 1 d
H15B H 0.036(3) 0.4244(9) 0.1735(7) 0.031(5) Uiso 1 1 d
H15C H -0.062(2) 0.4114(11) 0.2144(8) 0.046(6) Uiso 1 1 d
H16A H -0.254(2) 0.5043(10) 0.1067(7) 0.034(5) Uiso 1 1 d
H16B H -0.337(3) 0.4535(10) 0.0811(8) 0.048(6) Uiso 1 1 d
H16C H -0.158(3) 0.4587(9) 0.0782(7) 0.033(5) Uiso 1 1 d
H17A H 0.422(2) 0.2420(8) 0.1745(6) 0.017(4) Uiso 1 1 d
H18A H 0.295(2) 0.3364(9) 0.2038(6) 0.027(5) Uiso 1 1 d
H19A H 0.023(2) 0.3081(8) 0.2332(6) 0.021(4) Uiso 1 1 d
H20A H -0.021(2) 0.1989(8) 0.2220(6) 0.019(4) Uiso 1 1 d
H22A H 0.518(3) 0.1168(10) 0.1684(8) 0.044(6) Uiso 1 1 d
H22B H 0.437(3) 0.1115(12) 0.1217(8) 0.055(8) Uiso 1 1 d
H22C H 0.455(3) 0.0555(12) 0.1500(8) 0.049(7) Uiso 1 1 d
H23A H 0.140(3) 0.0769(10) 0.2508(8) 0.047(6) Uiso 1 1 d
H23B H 0.312(3) 0.0830(10) 0.2552(7) 0.046(6) Uiso 1 1 d
H23C H 0.244(2) 0.0275(10) 0.2297(7) 0.045(6) Uiso 1 1 d
H24A H -0.034(3) 0.0944(10) 0.1582(8) 0.046(6) Uiso 1 1 d
H24B H 0.078(2) 0.0440(11) 0.1383(8) 0.044(6) Uiso 1 1 d
H24C H 0.070(3) 0.1051(12) 0.1130(8) 0.052(7) Uiso 1 1 d

loop_
_atom_site_aniso_label
_atom_site_aniso_U_11
_atom_site_aniso_U_22
_atom_site_aniso_U_33
_atom_site_aniso_U_23
_atom_site_aniso_U_13
_atom_site_aniso_U_12
Pr1 0.00923(4) 0.01586(4) 0.00866(4) 0.00020(3) -0.00010(3) -0.00037(3)
Si1 0.01885(19) 0.01642(19) 0.01360(18) 0.00048(15) 0.00184(15) -0.00023(16)
Si2 0.01833(19) 0.0172(2) 0.01402(18) 0.00148(15) 0.00269(16) 0.00272(15)
Si3 0.0211(2) 0.0177(2) 0.01764(19) 0.00465(15) 0.00190(16) 0.00366(16)
C1 0.0169(7) 0.0229(8) 0.0097(6) -0.0009(5) 0.0028(5) -0.0011(6)
C2 0.0237(8) 0.0188(7) 0.0159(7) -0.0016(6) 0.0080(6) -0.0003(6)
C3 0.0171(7) 0.0265(8) 0.0162(7) 0.0055(6) 0.0067(6) 0.0070(6)
C4 0.0128(7) 0.0252(8) 0.0132(7) 0.0024(6) 0.0019(5) -0.0026(6)
C5 0.0146(6) 0.0191(7) 0.0113(6) 0.0024(5) 0.0027(5) -0.0006(5)
C6 0.0303(9) 0.0243(9) 0.0284(9) 0.0048(7) 0.0107(7) -0.0023(7)
C7 0.0274(8) 0.0224(8) 0.0201(8) 0.0043(6) -0.0041(7) 0.0012(7)
C8 0.0280(9) 0.0294(10) 0.0268(9) -0.0091(7) -0.0021(8) 0.0021(7)
C9 0.0099(6) 0.0222(8) 0.0163(7) 0.0000(5) 0.0016(5) -0.0009(5)
C10 0.0106(7) 0.0200(8) 0.0269(8) -0.0019(6) 0.0012(6) -0.0035(5)
C11 0.0111(7) 0.0286(8) 0.0191(7) -0.0081(6) -0.0041(6) 0.0003(6)
C12 0.0115(6) 0.0267(8) 0.0136(7) -0.0003(6) -0.0021(5) 0.0040(6)
C13 0.0115(6) 0.0205(7) 0.0138(6) -0.0015(5) 0.0000(5) 0.0022(5)
C14 0.0363(10) 0.0231(9) 0.0288(9) 0.0047(7) 0.0161(8) 0.0074(7)
C15 0.0388(11) 0.0195(9) 0.0266(9) 0.0002(7) -0.0091(8) -0.0023(7)
C16 0.0228(8) 0.0260(9) 0.0206(8) 0.0065(6) 0.0026(7) 0.0039(6)
C17 0.0135(7) 0.0262(8) 0.0137(7) 0.0018(6) -0.0034(6) -0.0004(6)
C18 0.0210(7) 0.0218(8) 0.0164(7) -0.0007(6) -0.0072(6) -0.0047(6)
C19 0.0212(7) 0.0231(8) 0.0095(6) -0.0027(6) -0.0013(6) 0.0025(6)
C20 0.0176(7) 0.0212(8) 0.0106(6) 0.0025(5) 0.0013(5) -0.0002(6)
C21 0.0176(7) 0.0208(7) 0.0108(6) 0.0036(5) -0.0015(5) 0.0017(6)
C22 0.0376(11) 0.0256(10) 0.0364(11) 0.0097(8) 0.0157(9) 0.0101(8)
C23 0.0251(9) 0.0322(10) 0.0286(9) 0.0137(7) 0.0033(8) 0.0036(7)
C24 0.0420(11) 0.0217(9) 0.0330(10) -0.0035(7) -0.0089(9) 0.0018(8)

loop_
_atom_type_symbol
_atom_type_description
_atom_type_scat_dispersion_real
_atom_type_scat_dispersion_imag
_atom_type_scat_source
C C 0.0033 0.0016 'International Tables Vol C Tables 4.2.6.8 and 6.1.1.4'
H H 0.0000 0.0000 'International Tables Vol C Tables 4.2.6.8 and 6.1.1.4'
Si Si 0.0817 0.0704 'International Tables Vol C Tables 4.2.6.8 and 6.1.1.4'
Pr Pr -0.2180 2.8214 'International Tables Vol C Tables 4.2.6.8 and 6.1.1.4'

loop_
_geom_angle_atom_site_label_1
_geom_angle_atom_site_label_2
_geom_angle_atom_site_label_3
_geom_angle
Cnt1 Pr1 Cnt2 120.5
Cnt1 Pr1 Cnt3 120.0
Cnt2 Pr1 Cnt3 118.9
C11 Pr1 C10 29.83(5)
C11 Pr1 C2 84.90(5)
C10 Pr1 C2 105.22(5)
C11 Pr1 C3 114.47(5)
C10 Pr1 C3 132.14(5)
C2 Pr1 C3 29.57(5)
C11 Pr1 C19 120.70(5)
C10 Pr1 C19 92.77(5)
C2 Pr1 C19 145.86(5)
C3 Pr1 C19 120.31(5)
C11 Pr1 C18 149.90(5)
C10 Pr1 C18 122.29(5)
C2 Pr1 C18 123.71(5)
C3 Pr1 C18 94.54(5)
C19 Pr1 C18 29.59(4)
C11 Pr1 C12 29.27(5)
C10 Pr1 C12 48.56(5)
C2 Pr1 C12 96.82(5)
C3 Pr1 C12 122.63(4)
C19 Pr1 C12 116.56(4)
C18 Pr1 C12 136.48(5)
C11 Pr1 C20 109.25(5)
C10 Pr1 C20 79.63(5)
C2 Pr1 C20 125.78(5)
C3 Pr1 C20 111.94(4)
C19 Pr1 C20 29.20(4)
C18 Pr1 C20 48.42(5)
C12 Pr1 C20 121.24(4)
C11 Pr1 C4 122.36(5)
C10 Pr1 C4 150.60(5)
C2 Pr1 C4 48.41(5)
C3 Pr1 C4 29.16(5)
C19 Pr1 C4 116.46(4)
C18 Pr1 C4 86.87(4)
C12 Pr1 C4 113.94(4)
C20 Pr1 C4 124.43(4)
C11 Pr1 C21 124.25(5)
C10 Pr1 C21 98.98(5)
C2 Pr1 C21 98.78(5)
C3 Pr1 C21 82.16(4)
C19 Pr1 C21 49.06(4)
C18 Pr1 C21 49.04(4)
C12 Pr1 C21 146.89(4)
C20 Pr1 C21 29.79(4)
C4 Pr1 C21 98.19(4)
C11 Pr1 C17 153.82(5)
C10 Pr1 C17 126.70(5)
C2 Pr1 C17 98.45(5)
C3 Pr1 C17 72.01(5)
C19 Pr1 C17 48.42(5)
C18 Pr1 C17 29.29(5)
C12 Pr1 C17 164.72(4)
C20 Pr1 C17 48.26(4)
C4 Pr1 C17 76.39(4)
C21 Pr1 C17 29.59(4)
C11 Pr1 C9 48.56(4)
C10 Pr1 C9 29.30(4)
C2 Pr1 C9 132.61(5)
C3 Pr1 C9 161.26(5)
C19 Pr1 C9 73.33(4)
C18 Pr1 C9 101.51(5)
C12 Pr1 C9 48.24(4)
C20 Pr1 C9 73.11(4)
C4 Pr1 C9 159.91(4)
C21 Pr1 C9 101.07(4)
C17 Pr1 C9 119.25(4)
C11 Pr1 C1 74.36(5)
C10 Pr1 C1 102.67(5)
C2 Pr1 C1 29.32(4)
C3 Pr1 C1 48.34(4)
C19 Pr1 C1 164.54(5)
C18 Pr1 C1 135.02(5)
C12 Pr1 C1 74.40(4)
C20 Pr1 C1 155.02(4)
C4 Pr1 C1 48.19(4)
C21 Pr1 C1 127.49(4)
C17 Pr1 C1 119.71(5)
C9 Pr1 C1 120.51(4)
C11 Pr1 C13 49.11(4)
C10 Pr1 C13 48.99(4)
C2 Pr1 C13 126.58(4)
C3 Pr1 C13 150.17(4)
C19 Pr1 C13 87.11(4)
C18 Pr1 C13 107.79(4)
C12 Pr1 C13 29.77(4)
C20 Pr1 C13 97.76(4)
C4 Pr1 C13 130.57(4)
C21 Pr1 C13 127.43(4)
C17 Pr1 C13 134.95(4)
C9 Pr1 C13 29.45(4)
C1 Pr1 C13 102.35(4)
C11 Pr1 C5 96.36(4)
C10 Pr1 C5 126.18(4)
C2 Pr1 C5 48.87(4)
C3 Pr1 C5 48.81(4)
C19 Pr1 C5 136.62(4)
C18 Pr1 C5 109.43(4)
C12 Pr1 C5 84.28(4)
C20 Pr1 C5 153.67(4)
C4 Pr1 C5 29.66(4)
C21 Pr1 C5 127.49(4)
C17 Pr1 C5 105.42(4)
C9 Pr1 C5 131.44(4)
C1 Pr1 C5 29.42(4)
C13 Pr1 C5 103.76(4)
C5 Si1 C7 110.35(7)
C5 Si1 C8 111.05(8)
C7 Si1 C8 111.68(8)
C5 Si1 C6 108.03(8)
C7 Si1 C6 108.45(8)
C8 Si1 C6 107.12(9)
C13 Si2 C16 109.77(7)
C13 Si2 C14 108.73(8)
C16 Si2 C14 108.90(8)
C13 Si2 C15 112.07(8)
C16 Si2 C15 110.34(8)
C14 Si2 C15 106.93(9)
C21 Si3 C22 111.62(8)
C21 Si3 C23 109.45(8)
C22 Si3 C23 108.65(9)
C21 Si3 C24 108.87(8)
C22 Si3 C24 110.22(10)
C23 Si3 C24 107.96(9)
C2 C1 C5 109.09(13)
C2 C1 Pr1 74.18(8)
C5 C1 Pr1 75.77(8)
C1 C2 C3 107.80(14)
C1 C2 Pr1 76.50(8)
C3 C2 Pr1 75.37(8)
C4 C3 C2 108.01(14)
C4 C3 Pr1 75.70(8)
C2 C3 Pr1 75.06(8)
C3 C4 C5 109.29(13)
C3 C4 Pr1 75.14(8)
C5 C4 Pr1 76.36(8)
C1 C5 C4 105.80(13)
C1 C5 Si1 127.62(11)
C4 C5 Si1 124.54(11)
C1 C5 Pr1 74.81(8)
C4 C5 Pr1 73.99(8)
Si1 C5 Pr1 128.93(7)
C10 C9 C13 109.38(13)
C10 C9 Pr1 74.16(8)
C13 C9 Pr1 75.59(8)
C9 C10 C11 107.76(14)
C9 C10 Pr1 76.55(8)
C11 C10 Pr1 74.93(8)
C12 C11 C10 107.68(13)
C12 C11 Pr1 75.88(8)
C10 C11 Pr1 75.24(8)
C11 C12 C13 109.50(13)
C11 C12 Pr1 74.84(8)
C13 C12 Pr1 76.24(8)
C9 C13 C12 105.67(13)
C9 C13 Si2 126.49(10)
C12 C13 Si2 127.35(11)
C9 C13 Pr1 74.96(8)
C12 C13 Pr1 73.99(8)
Si2 C13 Pr1 122.40(7)
C18 C17 C21 109.21(14)
C18 C17 Pr1 74.77(8)
C21 C17 Pr1 75.03(8)
C17 C18 C19 107.77(14)
C17 C18 Pr1 75.93(8)
C19 C18 Pr1 75.19(8)
C20 C19 C18 107.90(13)
C20 C19 Pr1 75.61(8)
C18 C19 Pr1 75.21(8)
C19 C20 C21 109.25(13)
C19 C20 Pr1 75.19(8)
C21 C20 Pr1 75.31(8)
C17 C21 C20 105.85(13)
C17 C21 Si3 130.09(11)
C20 C21 Si3 123.80(11)
C17 C21 Pr1 75.38(8)
C20 C21 Pr1 74.90(8)
Si3 C21 Pr1 119.62(6)

loop_
_geom_bond_atom_site_label_1
_geom_bond_atom_site_label_2
_geom_bond_distance
Pr1 Cnt1 2.513
Pr1 Cnt2 2.506
Pr1 Cnt3 2.506
Pr1 C11 2.7624(15)
Pr1 C10 2.7663(15)
Pr1 C2 2.7692(15)
Pr1 C3 2.7732(15)
Pr1 C19 2.7735(14)
Pr1 C18 2.7738(14)
Pr1 C12 2.7755(14)
Pr1 C20 2.7787(14)
Pr1 C4 2.7803(14)
Pr1 C21 2.7840(14)
Pr1 C17 2.7885(15)
Pr1 C9 2.7966(14)
Pr1 C1 2.7987(14)
Pr1 C13 2.8047(14)
Pr1 C5 2.8109(13)
Si1 C5 1.8559(15)
Si1 C7 1.8675(17)
Si1 C8 1.8689(17)
Si1 C6 1.8717(17)
Si2 C13 1.8610(15)
Si2 C16 1.8678(16)
Si2 C14 1.8683(17)
Si2 C15 1.8694(18)
Si3 C21 1.8620(16)
Si3 C22 1.8651(19)
Si3 C23 1.8682(17)
Si3 C24 1.8722(19)
C1 C2 1.409(2)
C1 C5 1.424(2)
C2 C3 1.414(2)
C3 C4 1.398(2)
C4 C5 1.431(2)
C9 C10 1.407(2)
C9 C13 1.424(2)
C10 C11 1.423(2)
C11 C12 1.399(2)
C12 C13 1.4336(19)
C17 C18 1.407(2)
C17 C21 1.423(2)
C18 C19 1.417(2)
C19 C20 1.400(2)
C20 C21 1.430(2)
